data_7153219
loop_
_publ_author_name
'Skibi\'nski, Maciej'
'Urbina-Blanco, C\'esar A'
'Slawin, Alexandra M. Z.'
'Nolan, Steven P.'
'O'Hagan, David'

_publ_section_title
;
 Synthesis and structure of large difluoromethylene containing alicycles
 by ring closing metathesis (RCM).
;
_journal_issue 47
_journal_name_full 'Organic &amp; biomolecular chemistry'
_journal_page_first 8209
_journal_page_last 8213
_journal_paper_doi 10.1039/c3ob42062k
_journal_volume 11
_journal_year 2013
_chemical_formula_moiety 'C20 H36 S4'
_chemical_formula_sum 'C20 H36 S4'
_chemical_formula_weight 404.74
_space_group_IT_number 14
_symmetry_cell_setting monoclinic
_symmetry_Int_Tables_number 14
_symmetry_space_group_name_Hall '-P 2ybc'
_symmetry_space_group_name_H-M 'P 1 21/c 1'
_atom_sites_solution_hydrogens geom
_atom_sites_solution_primary direct
_atom_sites_solution_secondary difmap
_cell_angle_alpha 90.0000
_cell_angle_beta 92.551(19)
_cell_angle_gamma 90.0000
_cell_formula_units_Z 4
_cell_length_a 6.748(5)
_cell_length_b 17.135(12)
_cell_length_c 19.118(13)
_cell_measurement_reflns_used 1474
_cell_measurement_temperature 173
_cell_measurement_theta_max 68.25
_cell_measurement_theta_min 41.03
_cell_volume 2208(3)
_computing_cell_refinement 'CrystalClear-SM Expert 2.1 b6'
_computing_data_collection 'CrystalClear-SM Expert 2.1 b6 (Rigaku, 2011)'
_computing_data_reduction 'CrystalClear-SM Expert 2.1 b6'
_computing_molecular_graphics 'CrystalStructure 4.0'
_computing_publication_material 'CrystalStructure 4.0 (Rigaku, 2010)'
_computing_structure_refinement 'SHELXL97 (Sheldrick, 2008)'
_computing_structure_solution 'SIR2002 (Burla, et al., 2003)'
_diffrn_ambient_temperature 173
_diffrn_measured_fraction_theta_full 0.995
_diffrn_measured_fraction_theta_max 0.985
_diffrn_radiation_type 'Cu K\a'
_diffrn_radiation_wavelength 1.54187
_diffrn_reflns_av_R_equivalents 0.2113
_diffrn_reflns_Laue_measured_fraction_full 0.995
_diffrn_reflns_Laue_measured_fraction_max 0.985
_diffrn_reflns_limit_h_max 7
_diffrn_reflns_limit_h_min -8
_diffrn_reflns_limit_k_max 20
_diffrn_reflns_limit_k_min -19
_diffrn_reflns_limit_l_max 22
_diffrn_reflns_limit_l_min -21
_diffrn_reflns_number 22778
_diffrn_reflns_point_group_measured_fraction_full 0.995
_diffrn_reflns_point_group_measured_fraction_max 0.985
_diffrn_reflns_theta_full 67.000
_diffrn_reflns_theta_max 68.431
_diffrn_reflns_theta_min 4.631
_diffrn_standards_number 0
_exptl_absorpt_coefficient_mu 3.928
_exptl_absorpt_correction_type none
_exptl_crystal_colour colorless
_exptl_crystal_density_diffrn 1.217
_exptl_crystal_density_method 'not measured'
_exptl_crystal_description prism
_exptl_crystal_F_000 880.00
_exptl_crystal_size_max 0.120
_exptl_crystal_size_mid 0.020
_exptl_crystal_size_min 0.020
_refine_diff_density_max 0.400
_refine_diff_density_min -0.530
_refine_ls_extinction_coef 0.0057(13)
_refine_ls_extinction_method SHELXL
_refine_ls_goodness_of_fit_ref 1.061
_refine_ls_hydrogen_treatment constr
_refine_ls_number_parameters 218
_refine_ls_number_reflns 3989
_refine_ls_number_restraints 0
_refine_ls_R_factor_gt 0.1106
_refine_ls_shift/su_max 0.000
_refine_ls_structure_factor_coef Fsqd
_refine_ls_weighting_details 'w = 1/[\s^2^(Fo^2^)+(0.1775P)^2^+0.0000P] where P=(Fo^2^+2Fc^2^)/3'
_refine_ls_weighting_scheme calc
_refine_ls_wR_factor_ref 0.3265
_reflns_number_gt 2467
_reflns_number_total 3989
_reflns_threshold_expression F^2^>2.0\s(F^2^)
_cod_data_source_file c3ob42062k.txt
_cod_data_source_block 10b
_cod_database_code 7153219

loop_
_symmetry_equiv_pos_site_id
_symmetry_equiv_pos_as_xyz
1 +X,+Y,+Z
2 -X,1/2+Y,1/2-Z
3 -X,-Y,-Z
4 +X,1/2-Y,1/2+Z

loop_
_atom_site_label
_atom_site_type_symbol
_atom_site_fract_x
_atom_site_fract_y
_atom_site_fract_z
_atom_site_U_iso_or_equiv
_atom_site_adp_type
_atom_site_occupancy
_atom_site_symmetry_multiplicity
_atom_site_calc_flag
_atom_site_refinement_flags
S15 S 0.1096(2) 0.14645(9) 0.68747(8) 0.0831(6) Uani 1.0 4 d .
S19 S 0.5011(2) 0.08392(8) 0.74516(8) 0.0860(6) Uani 1.0 4 d .
S20 S 0.7702(2) 0.15985(8) 0.35442(8) 0.0820(6) Uani 1.0 4 d .
S24 S 1.1817(2) 0.18865(9) 0.41603(8) 0.0855(6) Uani 1.0 4 d .
C1 C 0.3799(8) 0.1544(3) 0.6845(3) 0.0766(14) Uani 1.0 4 d .
C2 C 0.4244(8) 0.1274(4) 0.6097(3) 0.0813(14) Uani 1.0 4 d .
C3 C 0.6401(9) 0.1364(4) 0.5892(4) 0.0866(16) Uani 1.0 4 d .
C4 C 0.6706(8) 0.1113(4) 0.5148(4) 0.0850(15) Uani 1.0 4 d .
C5 C 0.8876(8) 0.1229(4) 0.4934(4) 0.0862(15) Uani 1.0 4 d .
C6 C 0.9192(8) 0.1832(4) 0.4350(3) 0.0790(14) Uani 1.0 4 d .
C7 C 0.8472(9) 0.2662(4) 0.4533(4) 0.0853(15) Uani 1.0 4 d .
C8 C 0.9642(11) 0.3073(4) 0.5131(4) 0.101(2) Uani 1.0 4 d .
C9 C 0.8869(14) 0.3910(4) 0.5242(5) 0.119(3) Uani 1.0 4 d .
C10 C 0.6842(13) 0.3967(4) 0.5561(4) 0.110(3) Uani 1.0 4 d .
C11 C 0.6889(11) 0.3807(4) 0.6348(4) 0.1023(19) Uani 1.0 4 d .
C12 C 0.4851(11) 0.3790(4) 0.6654(4) 0.1017(19) Uani 1.0 4 d .
C13 C 0.3718(11) 0.3015(4) 0.6527(4) 0.0952(18) Uani 1.0 4 d .
C14 C 0.4526(9) 0.2376(4) 0.7020(4) 0.0846(16) Uani 1.0 4 d .
C16 C 0.0646(10) 0.1610(4) 0.7798(4) 0.0868(16) Uani 1.0 4 d .
C17 C 0.1717(10) 0.1041(4) 0.8280(4) 0.0906(16) Uani 1.0 4 d .
C18 C 0.3975(10) 0.1105(4) 0.8286(4) 0.0949(18) Uani 1.0 4 d .
C21 C 0.8783(9) 0.0693(4) 0.3277(4) 0.0898(16) Uani 1.0 4 d .
C22 C 1.0972(9) 0.0751(4) 0.3121(4) 0.0933(17) Uani 1.0 4 d .
C23 C 1.2277(9) 0.0941(4) 0.3777(4) 0.0953(18) Uani 1.0 4 d .
H2A H 0.3869 0.0717 0.6049 0.0976 Uiso 1.0 4 calc R
H2B H 0.3387 0.1573 0.5760 0.0976 Uiso 1.0 4 calc R
H3A H 0.6802 0.1917 0.5949 0.1039 Uiso 1.0 4 calc R
H3B H 0.7266 0.1047 0.6213 0.1039 Uiso 1.0 4 calc R
H4A H 0.5809 0.1418 0.4828 0.1020 Uiso 1.0 4 calc R
H4B H 0.6347 0.0555 0.5096 0.1020 Uiso 1.0 4 calc R
H5A H 0.9684 0.1389 0.5354 0.1035 Uiso 1.0 4 calc R
H5B H 0.9391 0.0720 0.4779 0.1035 Uiso 1.0 4 calc R
H7A H 0.8522 0.2991 0.4108 0.1023 Uiso 1.0 4 calc R
H7B H 0.7066 0.2628 0.4658 0.1023 Uiso 1.0 4 calc R
H8A H 1.1062 0.3094 0.5022 0.1217 Uiso 1.0 4 calc R
H8B H 0.9527 0.2770 0.5568 0.1217 Uiso 1.0 4 calc R
H9A H 0.9846 0.4192 0.5550 0.1431 Uiso 1.0 4 calc R
H9B H 0.8801 0.4181 0.4784 0.1431 Uiso 1.0 4 calc R
H10A H 0.5932 0.3590 0.5321 0.1320 Uiso 1.0 4 calc R
H10B H 0.6301 0.4497 0.5473 0.1320 Uiso 1.0 4 calc R
H11A H 0.7548 0.3298 0.6440 0.1228 Uiso 1.0 4 calc R
H11B H 0.7698 0.4214 0.6591 0.1228 Uiso 1.0 4 calc R
H12A H 0.4047 0.4222 0.6448 0.1221 Uiso 1.0 4 calc R
H12B H 0.5002 0.3883 0.7165 0.1221 Uiso 1.0 4 calc R
H13A H 0.2291 0.3097 0.6604 0.1143 Uiso 1.0 4 calc R
H13B H 0.3850 0.2848 0.6036 0.1143 Uiso 1.0 4 calc R
H14A H 0.4154 0.2505 0.7502 0.1016 Uiso 1.0 4 calc R
H14B H 0.5992 0.2382 0.7016 0.1016 Uiso 1.0 4 calc R
H16A H 0.1057 0.2145 0.7933 0.1042 Uiso 1.0 4 calc R
H16B H -0.0796 0.1566 0.7864 0.1042 Uiso 1.0 4 calc R
H17A H 0.1329 0.0504 0.8139 0.1087 Uiso 1.0 4 calc R
H17B H 0.1281 0.1125 0.8762 0.1087 Uiso 1.0 4 calc R
H18A H 0.4554 0.0761 0.8658 0.1139 Uiso 1.0 4 calc R
H18B H 0.4364 0.1648 0.8403 0.1139 Uiso 1.0 4 calc R
H21A H 0.8628 0.0301 0.3652 0.1078 Uiso 1.0 4 calc R
H21B H 0.8040 0.0501 0.2853 0.1078 Uiso 1.0 4 calc R
H22A H 1.1147 0.1163 0.2765 0.1120 Uiso 1.0 4 calc R
H22B H 1.1411 0.0250 0.2921 0.1120 Uiso 1.0 4 calc R
H23A H 1.3685 0.0916 0.3654 0.1143 Uiso 1.0 4 calc R
H23B H 1.2066 0.0534 0.4133 0.1143 Uiso 1.0 4 calc R

loop_
_atom_site_aniso_label
_atom_site_aniso_U_11
_atom_site_aniso_U_22
_atom_site_aniso_U_33
_atom_site_aniso_U_12
_atom_site_aniso_U_13
_atom_site_aniso_U_23
S15 0.0693(9) 0.0866(10) 0.0926(11) -0.0012(6) -0.0051(7) -0.0074(7)
S19 0.0779(10) 0.0847(10) 0.0946(11) 0.0039(6) -0.0039(8) 0.0032(7)
S20 0.0705(9) 0.0865(10) 0.0880(11) -0.0015(6) -0.0081(7) -0.0017(7)
S24 0.0672(9) 0.0921(11) 0.0964(11) -0.0055(7) -0.0047(7) 0.0073(7)
C1 0.064(3) 0.074(3) 0.091(4) -0.002(3) -0.005(3) 0.004(3)
C2 0.072(3) 0.084(4) 0.087(4) -0.007(3) -0.008(3) -0.002(3)
C3 0.075(4) 0.089(4) 0.095(4) -0.010(3) -0.003(3) -0.005(3)
C4 0.072(4) 0.087(4) 0.095(4) -0.010(3) -0.002(3) 0.002(3)
C5 0.069(3) 0.100(4) 0.089(4) -0.005(3) 0.002(3) 0.011(3)
C6 0.061(3) 0.083(4) 0.093(4) 0.000(3) -0.005(3) 0.010(3)
C7 0.083(4) 0.082(4) 0.091(4) -0.002(3) -0.006(3) -0.006(3)
C8 0.103(5) 0.096(5) 0.104(5) -0.018(4) -0.001(4) -0.011(4)
C9 0.161(8) 0.087(5) 0.110(6) -0.027(5) 0.013(5) -0.003(4)
C10 0.147(7) 0.083(4) 0.100(5) -0.004(4) 0.006(5) -0.001(4)
C11 0.117(5) 0.083(4) 0.107(5) -0.021(4) -0.001(4) -0.011(4)
C12 0.112(5) 0.082(4) 0.111(5) -0.001(4) -0.000(4) -0.002(4)
C13 0.104(5) 0.077(4) 0.102(5) 0.000(3) -0.014(4) -0.005(3)
C14 0.083(4) 0.074(3) 0.095(4) -0.008(3) -0.013(3) 0.002(3)
C16 0.084(4) 0.086(4) 0.090(4) -0.000(3) 0.004(3) -0.012(3)
C17 0.091(4) 0.090(4) 0.091(4) 0.001(3) 0.007(3) 0.002(3)
C18 0.101(5) 0.098(4) 0.086(4) 0.009(4) 0.006(4) -0.002(4)
C21 0.073(4) 0.087(4) 0.109(5) -0.007(3) 0.003(3) -0.015(4)
C22 0.084(4) 0.084(4) 0.112(5) -0.004(3) 0.009(4) -0.003(4)
C23 0.073(4) 0.087(4) 0.126(6) 0.007(3) 0.009(4) 0.006(4)

loop_
_atom_type_symbol
_atom_type_description
_atom_type_scat_dispersion_real
_atom_type_scat_dispersion_imag
_atom_type_scat_source
C C 0.0181 0.0091
;
International Tables for Crystallography
(1992, Vol. C, Tables 4.2.6.8 and 6.1.1.4)
;
H H 0.0000 0.0000
;
International Tables for Crystallography
(1992, Vol. C, Table 6.1.1.4)
;
S S 0.3331 0.5567
;
International Tables for Crystallography
(1992, Vol. C, Tables 4.2.6.8 and 6.1.1.4)
;

loop_
_geom_angle_atom_site_label_1
_geom_angle_atom_site_label_2
_geom_angle_atom_site_label_3
_geom_angle
_geom_angle_publ_flag
C1 S15 C16 103.2(3) yes
C1 S19 C18 102.1(3) yes
C6 S20 C21 102.2(3) yes
C6 S24 C23 102.7(3) yes
S15 C1 S19 110.3(3) yes
S15 C1 C2 103.9(4) yes
S15 C1 C14 111.7(4) yes
S19 C1 C2 106.7(4) yes
S19 C1 C14 110.0(4) yes
C2 C1 C14 114.0(5) yes
C1 C2 C3 115.6(5) yes
C2 C3 C4 112.5(5) yes
C3 C4 C5 112.5(5) yes
C4 C5 C6 116.1(5) yes
S20 C6 S24 110.1(3) yes
S20 C6 C5 111.8(4) yes
S20 C6 C7 102.9(4) yes
S24 C6 C5 110.1(4) yes
S24 C6 C7 108.4(4) yes
C5 C6 C7 113.3(5) yes
C6 C7 C8 115.8(5) yes
C7 C8 C9 111.3(6) yes
C8 C9 C10 115.4(6) yes
C9 C10 C11 113.7(7) yes
C10 C11 C12 113.8(6) yes
C11 C12 C13 113.9(6) yes
C12 C13 C14 111.0(6) yes
C1 C14 C13 115.3(5) yes
S15 C16 C17 114.2(5) yes
C16 C17 C18 114.2(6) yes
S19 C18 C17 113.4(5) yes
S20 C21 C22 114.1(5) yes
C21 C22 C23 112.3(6) yes
S24 C23 C22 114.7(5) yes
C1 C2 H2A 108.380 no
C1 C2 H2B 108.387 no
C3 C2 H2A 108.380 no
C3 C2 H2B 108.387 no
H2A C2 H2B 107.450 no
C2 C3 H3A 109.095 no
C2 C3 H3B 109.102 no
C4 C3 H3A 109.091 no
C4 C3 H3B 109.084 no
H3A C3 H3B 107.844 no
C3 C4 H4A 109.098 no
C3 C4 H4B 109.099 no
C5 C4 H4A 109.101 no
C5 C4 H4B 109.092 no
H4A C4 H4B 107.840 no
C4 C5 H5A 108.254 no
C4 C5 H5B 108.270 no
C6 C5 H5A 108.258 no
C6 C5 H5B 108.259 no
H5A C5 H5B 107.384 no
C6 C7 H7A 108.339 no
C6 C7 H7B 108.333 no
C8 C7 H7A 108.347 no
C8 C7 H7B 108.345 no
H7A C7 H7B 107.424 no
C7 C8 H8A 109.363 no
C7 C8 H8B 109.367 no
C9 C8 H8A 109.356 no
C9 C8 H8B 109.362 no
H8A C8 H8B 107.996 no
C8 C9 H9A 108.420 no
C8 C9 H9B 108.428 no
C10 C9 H9A 108.426 no
C10 C9 H9B 108.429 no
H9A C9 H9B 107.468 no
C9 C10 H10A 108.818 no
C9 C10 H10B 108.811 no
C11 C10 H10A 108.822 no
C11 C10 H10B 108.818 no
H10A C10 H10B 107.678 no
C10 C11 H11A 108.798 no
C10 C11 H11B 108.805 no
C12 C11 H11A 108.791 no
C12 C11 H11B 108.796 no
H11A C11 H11B 107.670 no
C11 C12 H12A 108.761 no
C11 C12 H12B 108.768 no
C13 C12 H12A 108.765 no
C13 C12 H12B 108.769 no
H12A C12 H12B 107.653 no
C12 C13 H13A 109.445 no
C12 C13 H13B 109.448 no
C14 C13 H13A 109.451 no
C14 C13 H13B 109.449 no
H13A C13 H13B 108.041 no
C1 C14 H14A 108.449 no
C1 C14 H14B 108.453 no
C13 C14 H14A 108.456 no
C13 C14 H14B 108.456 no
H14A C14 H14B 107.485 no
S15 C16 H16A 108.726 no
S15 C16 H16B 108.725 no
C17 C16 H16A 108.711 no
C17 C16 H16B 108.711 no
H16A C16 H16B 107.620 no
C16 C17 H17A 108.715 no
C16 C17 H17B 108.710 no
C18 C17 H17A 108.711 no
C18 C17 H17B 108.704 no
H17A C17 H17B 107.623 no
S19 C18 H18A 108.900 no
S19 C18 H18B 108.900 no
C17 C18 H18A 108.903 no
C17 C18 H18B 108.903 no
H18A C18 H18B 107.734 no
S20 C21 H21A 108.732 no
S20 C21 H21B 108.736 no
C22 C21 H21A 108.730 no
C22 C21 H21B 108.738 no
H21A C21 H21B 107.635 no
C21 C22 H22A 109.134 no
C21 C22 H22B 109.143 no
C23 C22 H22A 109.140 no
C23 C22 H22B 109.140 no
H22A C22 H22B 107.865 no
S24 C23 H23A 108.581 no
S24 C23 H23B 108.582 no
C22 C23 H23A 108.581 no
C22 C23 H23B 108.583 no
H23A C23 H23B 107.565 no

loop_
_geom_bond_atom_site_label_1
_geom_bond_atom_site_label_2
_geom_bond_distance
_geom_bond_publ_flag
S15 C1 1.833(6) yes
S15 C16 1.822(7) yes
S19 C1 1.841(6) yes
S19 C18 1.828(7) yes
S20 C6 1.845(6) yes
S20 C21 1.799(7) yes
S24 C6 1.826(6) yes
S24 C23 1.811(7) yes
C1 C2 1.546(9) yes
C1 C14 1.540(8) yes
C2 C3 1.532(8) yes
C3 C4 1.509(9) yes
C4 C5 1.551(8) yes
C5 C6 1.543(9) yes
C6 C7 1.549(8) yes
C7 C8 1.531(9) yes
C8 C9 1.544(10) yes
C9 C10 1.525(13) yes
C10 C11 1.529(10) yes
C11 C12 1.519(11) yes
C12 C13 1.546(9) yes
C13 C14 1.529(9) yes
C16 C17 1.504(9) yes
C17 C18 1.527(9) yes
C21 C22 1.523(9) yes
C22 C23 1.535(10) yes
C2 H2A 0.990 no
C2 H2B 0.990 no
C3 H3A 0.990 no
C3 H3B 0.990 no
C4 H4A 0.990 no
C4 H4B 0.990 no
C5 H5A 0.990 no
C5 H5B 0.990 no
C7 H7A 0.990 no
C7 H7B 0.990 no
C8 H8A 0.990 no
C8 H8B 0.990 no
C9 H9A 0.990 no
C9 H9B 0.990 no
C10 H10A 0.990 no
C10 H10B 0.990 no
C11 H11A 0.990 no
C11 H11B 0.990 no
C12 H12A 0.990 no
C12 H12B 0.990 no
C13 H13A 0.990 no
C13 H13B 0.990 no
C14 H14A 0.990 no
C14 H14B 0.990 no
C16 H16A 0.990 no
C16 H16B 0.990 no
C17 H17A 0.990 no
C17 H17B 0.990 no
C18 H18A 0.990 no
C18 H18B 0.990 no
C21 H21A 0.990 no
C21 H21B 0.990 no
C22 H22A 0.990 no
C22 H22B 0.990 no
C23 H23A 0.990 no
C23 H23B 0.990 no

loop_
_geom_contact_atom_site_label_1
_geom_contact_atom_site_label_2
_geom_contact_distance
_geom_contact_publ_flag
_geom_contact_site_symmetry_2
S15 C13 3.276(7) no .
S15 C18 3.311(7) no .
S19 C3 3.290(7) no .
S19 C16 3.322(7) no .
S20 C4 3.276(7) no .
S20 C23 3.298(7) no .
S24 C8 3.158(8) no .
S24 C21 3.305(7) no .
C1 C17 3.254(9) no .
C2 C13 3.119(9) no .
C3 C13 3.599(9) no .
C3 C14 3.083(9) no .
C4 C7 3.158(9) no .
C5 C8 3.221(10) no .
C5 C21 3.296(10) no .
C5 C23 3.295(10) no .
C6 C22 3.263(9) no .
C7 C10 3.203(10) no .
C8 C11 3.291(11) no .
C10 C13 3.297(11) no .
C11 C14 3.223(10) no .
C14 C16 3.338(9) no .
C14 C18 3.289(9) no .
S15 H2A 2.8101 no .
S15 H2B 2.6950 no .
S15 H13A 2.9628 no .
S15 H13B 3.4504 no .
S15 H14A 2.9417 no .
S15 H17A 2.9232 no .
S15 H18B 3.5956 no .
S19 H2A 2.7650 no .
S19 H2B 3.5959 no .
S19 H3B 2.8924 no .
S19 H14A 2.9142 no .
S19 H14B 2.8588 no .
S19 H17A 2.9199 no .
S20 H4A 2.8340 no .
S20 H5B 2.9838 no .
S20 H7A 2.6667 no .
S20 H7B 2.8128 no .
S20 H22A 2.9134 no .
S24 H5A 2.8808 no .
S24 H5B 2.8727 no .
S24 H7A 2.9183 no .
S24 H8A 2.7075 no .
S24 H8B 3.5063 no .
S24 H21A 3.5732 no .
S24 H22A 2.9577 no .
C1 H3A 2.7859 no .
C1 H3B 2.8124 no .
C1 H13A 2.8781 no .
C1 H13B 2.7177 no .
C1 H16A 3.0248 no .
C1 H17A 3.5278 no .
C1 H18B 2.9913 no .
C2 H4A 2.6999 no .
C2 H4B 2.7268 no .
C2 H13A 3.5419 no .
C2 H13B 2.7118 no .
C2 H14A 3.4183 no .
C2 H14B 2.8114 no .
C3 H5A 2.4844 no .
C3 H5B 3.1938 no .
C3 H7B 3.2500 no .
C3 H8B 3.2796 no .
C3 H11A 3.5508 no .
C3 H13B 3.0897 no .
C3 H14B 2.7910 no .
C4 H2A 2.7177 no .
C4 H2B 2.6904 no .
C4 H7B 2.7749 no .
C4 H8B 3.4917 no .
C4 H21A 3.4832 no .
C5 H3A 2.7120 no .
C5 H3B 2.7388 no .
C5 H7A 3.4099 no .
C5 H7B 2.7313 no .
C5 H8A 3.5199 no .
C5 H8B 2.9303 no .
C5 H21A 2.9200 no .
C5 H23B 2.9474 no .
C6 H3A 3.5228 no .
C6 H4A 2.5959 no .
C6 H4B 3.2791 no .
C6 H8A 2.7885 no .
C6 H8B 2.8309 no .
C6 H21A 2.9595 no .
C6 H22A 3.5474 no .
C6 H23B 2.9916 no .
C7 H3A 3.2403 no .
C7 H4A 2.8608 no .
C7 H5A 2.7887 no .
C7 H5B 3.4151 no .
C7 H9A 3.3693 no .
C7 H9B 2.6531 no .
C7 H10A 2.8224 no .
C8 H3A 3.2109 no .
C8 H5A 2.9164 no .
C8 H10A 2.6955 no .
C8 H10B 3.4053 no .
C8 H11A 2.9534 no .
C9 H7A 2.6805 no .
C9 H7B 2.7258 no .
C9 H11A 2.7056 no .
C9 H11B 2.7809 no .
C10 H3A 3.5912 no .
C10 H7A 3.4745 no .
C10 H7B 2.8791 no .
C10 H8A 3.4156 no .
C10 H8B 2.7361 no .
C10 H12A 2.6288 no .
C10 H12B 3.3626 no .
C10 H13B 2.9579 no .
C11 H3A 3.3268 no .
C11 H8B 2.9636 no .
C11 H9A 2.6493 no .
C11 H9B 3.3703 no .
C11 H13A 3.3883 no .
C11 H13B 2.6746 no .
C11 H14B 2.8324 no .
C12 H10A 2.7035 no .
C12 H10B 2.7785 no .
C12 H14A 2.7870 no .
C12 H14B 2.6154 no .
C13 H2B 2.8769 no .
C13 H3A 3.0501 no .
C13 H10A 2.9710 no .
C13 H11A 2.6424 no .
C13 H11B 3.3800 no .
C14 H2A 3.4143 no .
C14 H2B 2.8511 no .
C14 H3A 2.7310 no .
C14 H3B 3.3530 no .
C14 H11A 2.8439 no .
C14 H12A 3.3580 no .
C14 H12B 2.6146 no .
C14 H16A 3.0067 no .
C14 H18B 2.9296 no .
C16 H14A 2.8976 no .
C16 H18A 3.3737 no .
C16 H18B 2.7166 no .
C17 H14A 3.3802 no .
C18 H14A 2.8331 no .
C18 H14B 3.5821 no .
C18 H16A 2.7193 no .
C18 H16B 3.3776 no .
C21 H5B 2.8838 no .
C21 H23A 3.3756 no .
C21 H23B 2.7090 no .
C22 H5B 3.3909 no .
C23 H5B 2.8184 no .
C23 H21A 2.6958 no .
C23 H21B 3.3779 no .
H2A H3A 2.8663 no .
H2A H3B 2.3686 no .
H2A H4A 2.9793 no .
H2A H4B 2.5427 no .
H2B H3A 2.3904 no .
H2B H3B 2.8661 no .
H2B H4A 2.4847 no .
H2B H4B 2.9781 no .
H2B H13A 3.1733 no .
H2B H13B 2.2647 no .
H2B H14B 3.2257 no .
H3A H4A 2.3755 no .
H3A H4B 2.8553 no .
H3A H5A 2.4673 no .
H3A H5B 3.5506 no .
H3A H7B 2.7659 no .
H3A H8B 2.4833 no .
H3A H10A 3.1529 no .
H3A H11A 2.5875 no .
H3A H13B 2.5636 no .
H3A H14B 2.2800 no .
H3B H4A 2.8551 no .
H3B H4B 2.3543 no .
H3B H5A 2.4381 no .
H3B H5B 3.1998 no .
H3B H8B 3.5685 no .
H3B H14B 2.9063 no .
H4A H5A 2.7599 no .
H4A H5B 2.7022 no .
H4A H7A 3.5691 no .
H4A H7B 2.2700 no .
H4A H21A 3.5662 no .
H4B H5A 2.6946 no .
H4B H5B 2.1854 no .
H4B H21A 3.2496 no .
H5A H7B 3.0318 no .
H5A H8A 3.1383 no .
H5A H8B 2.4039 no .
H5A H23B 3.2426 no .
H5B H21A 2.3081 no .
H5B H23B 2.2546 no .
H7A H8A 2.3985 no .
H7A H8B 2.8672 no .
H7A H9A 3.5226 no .
H7A H9B 2.4158 no .
H7A H10A 3.1381 no .
H7B H8A 2.8678 no .
H7B H8B 2.3636 no .
H7B H9B 2.9118 no .
H7B H10A 2.2352 no .
H7B H11A 3.5960 no .
H7B H13B 3.5081 no .
H8A H9A 2.3036 no .
H8A H9B 2.4371 no .
H8B H9A 2.4470 no .
H8B H9B 2.8743 no .
H8B H10A 2.8246 no .
H8B H11A 2.3619 no .
H8B H11B 3.4190 no .
H9A H10A 2.8514 no .
H9A H10B 2.4468 no .
H9A H11A 2.8076 no .
H9A H11B 2.5148 no .
H9B H10A 2.4508 no .
H9B H10B 2.2530 no .
H9B H11B 3.5672 no .
H10A H11A 2.4089 no .
H10A H11B 2.8641 no .
H10A H12A 2.7700 no .
H10A H13B 2.3729 no .
H10B H11A 2.8640 no .
H10B H11B 2.3482 no .
H10B H12A 2.5016 no .
H10B H12B 3.5477 no .
H10B H13B 3.4699 no .
H11A H12A 2.8445 no .
H11A H12B 2.4675 no .
H11A H13A 3.5916 no .
H11A H13B 2.6922 no .
H11A H14A 3.4111 no .
H11A H14B 2.2095 no .
H11B H12A 2.4673 no .
H11B H12B 2.2389 no .
H11B H14B 3.4528 no .
H12A H13A 2.2898 no .
H12A H13B 2.4850 no .
H12A H14A 3.5665 no .
H12A H14B 3.5660 no .
H12B H13A 2.4775 no .
H12B H13B 2.8739 no .
H12B H14A 2.5210 no .
H12B H14B 2.6751 no .
H13A H14A 2.3172 no .
H13A H14B 2.8605 no .
H13A H16A 3.1612 no .
H13B H14A 2.8624 no .
H13B H14B 2.4485 no .
H14A H16A 2.3615 no .
H14A H18B 2.2625 no .
H14B H18B 3.1752 no .
H16A H17A 2.8447 no .
H16A H17B 2.3607 no .
H16A H18A 3.5815 no .
H16A H18B 2.5178 no .
H16B H17A 2.3608 no .
H16B H17B 2.2946 no .
H16B H18B 3.5902 no .
H17A H18A 2.3917 no .
H17A H18B 2.8636 no .
H17B H18A 2.3124 no .
H17B H18B 2.3937 no .
H21A H22A 2.8627 no .
H21A H22B 2.3912 no .
H21A H23A 3.5710 no .
H21A H23B 2.4896 no .
H21B H22A 2.3955 no .
H21B H22B 2.3130 no .
H21B H23B 3.5756 no .
H22A H23A 2.3954 no .
H22A H23B 2.8706 no .
H22B H23A 2.3293 no .
H22B H23B 2.3897 no .
S15 H3A 3.4165 no 1_455
S15 H3B 2.9154 no 1_455
S15 H5A 3.0212 no 1_455
S15 H8B 3.4832 no 1_455
S15 H21A 3.1968 no 3_656
S15 H21B 3.4543 no 3_656
S15 H22B 3.4210 no 3_656
S19 H12A 3.5201 no 2_646
S19 H12B 3.4314 no 2_646
S19 H16B 3.1588 no 1_655
S19 H21B 3.1224 no 3_656
S19 H22B 3.1580 no 3_756
S20 H12B 3.2447 no 4_554
S20 H14A 3.4115 no 4_554
S20 H14B 3.5518 no 4_554
S20 H16A 3.3704 no 4_654
S20 H16B 3.5676 no 4_654
S20 H23A 2.9686 no 1_455
S24 H2B 3.2360 no 1_655
S24 H4A 3.0376 no 1_655
S24 H16A 2.9012 no 4_654
S24 H17B 3.5060 no 4_654
S24 H18B 3.4024 no 4_654
C2 H5A 3.3367 no 1_455
C2 H21A 3.3698 no 3_656
C3 H23B 3.4136 no 3_756
C4 H4B 3.5424 no 3_656
C4 H23A 3.4518 no 1_455
C4 H23B 3.2307 no 3_756
C5 H2B 3.4178 no 1_655
C5 H5B 3.5725 no 3_756
C5 H23B 3.5798 no 3_756
C6 H16A 3.5064 no 4_654
C7 H16B 3.5082 no 4_654
C7 H17B 3.2140 no 4_654
C8 H13A 3.2677 no 1_655
C8 H13B 3.2818 no 1_655
C8 H17B 3.1960 no 4_654
C9 H17B 3.3265 no 4_654
C10 H18A 3.5631 no 2_656
C11 H17A 3.2810 no 2_656
C11 H18A 3.4876 no 2_656
C11 H21B 3.1759 no 4_555
C12 H18A 3.4566 no 2_656
C12 H21B 3.3043 no 4_555
C12 H22A 3.3522 no 4_455
C13 H8A 3.3245 no 1_455
C13 H8B 3.3284 no 1_455
C13 H22A 3.3107 no 4_455
C16 H7A 3.0190 no 4_455
C17 H7A 3.1950 no 4_455
C17 H9B 3.5753 no 4_455
C17 H11B 3.1627 no 2_646
C17 H21B 3.4253 no 3_656
C18 H11B 3.4423 no 2_646
C18 H12A 3.5200 no 2_646
C21 H2A 3.3021 no 3_656
C21 H11B 3.2764 no 4_554
C21 H12B 3.3283 no 4_554
C21 H17A 3.3948 no 3_656
C21 H23A 3.5669 no 1_455
C22 H3B 3.5203 no 3_756
C22 H11B 3.5858 no 4_554
C22 H12B 3.4015 no 4_654
C22 H17A 3.5365 no 3_656
C23 H3B 3.4202 no 3_756
C23 H4A 3.1569 no 1_655
C23 H4B 3.4503 no 3_756
H2A C21 3.3021 no 3_656
H2A H4B 3.0879 no 3_656
H2A H5A 3.2759 no 1_455
H2A H21A 2.5097 no 3_656
H2A H21B 3.2666 no 3_656
H2A H23A 3.2851 no 3_756
H2A H23B 3.5112 no 3_756
H2B S24 3.2360 no 1_455
H2B C5 3.4178 no 1_455
H2B H5A 2.6024 no 1_455
H2B H5B 3.5323 no 1_455
H2B H8A 3.3230 no 1_455
H2B H8B 3.3230 no 1_455
H3A S15 3.4165 no 1_655
H3B S15 2.9154 no 1_655
H3B C22 3.5203 no 3_756
H3B C23 3.4202 no 3_756
H3B H16B 3.4779 no 1_655
H3B H22B 2.8883 no 3_756
H3B H23A 3.4353 no 3_756
H3B H23B 2.8299 no 3_756
H4A S24 3.0376 no 1_455
H4A C23 3.1569 no 1_455
H4A H23A 2.7477 no 1_455
H4A H23B 3.1847 no 1_455
H4B C4 3.5424 no 3_656
H4B C23 3.4503 no 3_756
H4B H2A 3.0879 no 3_656
H4B H4B 2.6457 no 3_656
H4B H23A 3.2812 no 1_455
H4B H23A 3.4747 no 3_756
H4B H23B 3.3555 no 1_455
H4B H23B 2.5813 no 3_756
H5A S15 3.0212 no 1_655
H5A C2 3.3367 no 1_655
H5A H2A 3.2759 no 1_655
H5A H2B 2.6024 no 1_655
H5B C5 3.5725 no 3_756
H5B H2B 3.5323 no 1_655
H5B H5B 2.7214 no 3_756
H5B H23B 3.1753 no 3_756
H7A C16 3.0190 no 4_654
H7A C17 3.1950 no 4_654
H7A H16A 2.8940 no 4_654
H7A H16B 2.5572 no 4_654
H7A H17B 2.5110 no 4_654
H7A H18A 3.5043 no 4_554
H7A H18B 3.1203 no 4_554
H7B H18B 3.1975 no 4_554
H8A C13 3.3245 no 1_655
H8A H2B 3.3230 no 1_655
H8A H10A 3.4182 no 1_655
H8A H13A 3.0993 no 1_655
H8A H13B 2.6740 no 1_655
H8A H17B 2.7654 no 4_654
H8B S15 3.4832 no 1_655
H8B C13 3.3284 no 1_655
H8B H2B 3.3230 no 1_655
H8B H13A 2.7176 no 1_655
H8B H13B 3.0161 no 1_655
H9A H9A 3.4871 no 3_766
H9A H9B 3.0108 no 3_766
H9A H12A 3.2484 no 1_655
H9A H13A 3.1641 no 1_655
H9A H17A 3.4840 no 2_656
H9B C17 3.5753 no 4_654
H9B H9A 3.0108 no 3_766
H9B H9B 3.3266 no 3_766
H9B H17B 2.6800 no 4_654
H9B H18A 3.5090 no 4_554
H10A H8A 3.4182 no 1_455
H10A H18A 3.4575 no 4_554
H10B H10B 3.0072 no 3_666
H10B H17A 3.4922 no 2_656
H10B H17B 3.5176 no 2_656
H10B H18A 2.8055 no 2_656
H11A H13A 3.2210 no 1_655
H11A H21B 3.3996 no 4_555
H11A H22A 3.5537 no 4_555
H11B C17 3.1627 no 2_656
H11B C18 3.4423 no 2_656
H11B C21 3.2764 no 4_555
H11B C22 3.5858 no 4_555
H11B H17A 2.3563 no 2_656
H11B H17B 3.4198 no 2_656
H11B H18A 3.0817 no 2_656
H11B H21B 2.4608 no 4_555
H11B H22A 3.2260 no 4_555
H12A S19 3.5201 no 2_656
H12A C18 3.5200 no 2_656
H12A H9A 3.2484 no 1_455
H12A H18A 2.8112 no 2_656
H12A H22A 3.3238 no 4_455
H12A H22B 3.5163 no 4_455
H12B S19 3.4314 no 2_656
H12B S20 3.2447 no 4_555
H12B C21 3.3283 no 4_555
H12B C22 3.4015 no 4_455
H12B H21B 2.6089 no 4_555
H12B H22A 2.8907 no 4_455
H12B H22B 3.2377 no 4_455
H12B H23A 3.0391 no 4_455
H13A C8 3.2677 no 1_455
H13A H8A 3.0993 no 1_455
H13A H8B 2.7176 no 1_455
H13A H9A 3.1641 no 1_455
H13A H11A 3.2210 no 1_455
H13A H22A 2.7003 no 4_455
H13B C8 3.2818 no 1_455
H13B H8A 2.6740 no 1_455
H13B H8B 3.0161 no 1_455
H14A S20 3.4115 no 4_555
H14A H22A 3.1107 no 4_455
H14A H23A 3.5122 no 4_455
H14B S20 3.5518 no 4_555
H14B H16B 2.9955 no 1_655
H16A S20 3.3704 no 4_455
H16A S24 2.9012 no 4_455
H16A C6 3.5064 no 4_455
H16A H7A 2.8940 no 4_455
H16A H22A 2.9176 no 4_455
H16B S19 3.1588 no 1_455
H16B S20 3.5676 no 4_455
H16B C7 3.5082 no 4_455
H16B H3B 3.4779 no 1_455
H16B H7A 2.5572 no 4_455
H16B H14B 2.9955 no 1_455
H16B H18B 3.4706 no 1_455
H16B H22B 3.4715 no 3_656
H17A C11 3.2810 no 2_646
H17A C21 3.3948 no 3_656
H17A C22 3.5365 no 3_656
H17A H9A 3.4840 no 2_646
H17A H10B 3.4922 no 2_646
H17A H11B 2.3563 no 2_646
H17A H21B 2.6116 no 3_656
H17A H22B 2.9776 no 3_656
H17B S24 3.5060 no 4_455
H17B C7 3.2140 no 4_455
H17B C8 3.1960 no 4_455
H17B C9 3.3265 no 4_455
H17B H7A 2.5110 no 4_455
H17B H8A 2.7654 no 4_455
H17B H9B 2.6800 no 4_455
H17B H10B 3.5176 no 2_646
H17B H11B 3.4198 no 2_646
H18A C10 3.5631 no 2_646
H18A C11 3.4876 no 2_646
H18A C12 3.4566 no 2_646
H18A H7A 3.5043 no 4_555
H18A H9B 3.5090 no 4_555
H18A H10A 3.4575 no 4_555
H18A H10B 2.8055 no 2_646
H18A H11B 3.0817 no 2_646
H18A H12A 2.8112 no 2_646
H18B S24 3.4024 no 4_455
H18B H7A 3.1203 no 4_555
H18B H7B 3.1975 no 4_555
H18B H16B 3.4706 no 1_655
H21A S15 3.1968 no 3_656
H21A C2 3.3698 no 3_656
H21A H2A 2.5097 no 3_656
H21A H23A 3.4980 no 1_455
H21B S15 3.4543 no 3_656
H21B S19 3.1224 no 3_656
H21B C11 3.1759 no 4_554
H21B C12 3.3043 no 4_554
H21B C17 3.4253 no 3_656
H21B H2A 3.2666 no 3_656
H21B H11A 3.3996 no 4_554
H21B H11B 2.4608 no 4_554
H21B H12B 2.6089 no 4_554
H21B H17A 2.6116 no 3_656
H21B H23A 3.4480 no 1_455
H22A C12 3.3522 no 4_654
H22A C13 3.3107 no 4_654
H22A H11A 3.5537 no 4_554
H22A H11B 3.2260 no 4_554
H22A H12A 3.3238 no 4_654
H22A H12B 2.8907 no 4_654
H22A H13A 2.7003 no 4_654
H22A H14A 3.1107 no 4_654
H22A H16A 2.9176 no 4_654
H22B S15 3.4210 no 3_656
H22B S19 3.1580 no 3_756
H22B H3B 2.8883 no 3_756
H22B H12A 3.5163 no 4_654
H22B H12B 3.2377 no 4_654
H22B H16B 3.4715 no 3_656
H22B H17A 2.9776 no 3_656
H23A S20 2.9686 no 1_655
H23A C4 3.4518 no 1_655
H23A C21 3.5669 no 1_655
H23A H2A 3.2851 no 3_756
H23A H3B 3.4353 no 3_756
H23A H4A 2.7477 no 1_655
H23A H4B 3.2812 no 1_655
H23A H4B 3.4747 no 3_756
H23A H12B 3.0391 no 4_654
H23A H14A 3.5122 no 4_654
H23A H21A 3.4980 no 1_655
H23A H21B 3.4480 no 1_655
H23B C3 3.4136 no 3_756
H23B C4 3.2307 no 3_756
H23B C5 3.5798 no 3_756
H23B H2A 3.5112 no 3_756
H23B H3B 2.8299 no 3_756
H23B H4A 3.1847 no 1_655
H23B H4B 3.3555 no 1_655
H23B H4B 2.5813 no 3_756
H23B H5B 3.1753 no 3_756

loop_
_geom_torsion_atom_site_label_1
_geom_torsion_atom_site_label_2
_geom_torsion_atom_site_label_3
_geom_torsion_atom_site_label_4
_geom_torsion
_geom_torsion_publ_flag
C1 S15 C16 C17 -57.4(4) no
C16 S15 C1 S19 55.9(4) no
C16 S15 C1 C2 169.9(3) no
C16 S15 C1 C14 -66.8(4) no
C1 S19 C18 C17 59.5(5) no
C18 S19 C1 S15 -56.9(4) no
C18 S19 C1 C2 -169.1(3) no
C18 S19 C1 C14 66.8(4) no
C6 S20 C21 C22 -60.9(5) no
C21 S20 C6 S24 57.4(4) no
C21 S20 C6 C5 -65.3(4) no
C21 S20 C6 C7 172.8(3) no
C6 S24 C23 C22 58.2(5) no
C23 S24 C6 S20 -56.1(4) no
C23 S24 C6 C5 67.6(4) no
C23 S24 C6 C7 -168.0(4) no
S15 C1 C2 C3 173.6(4) no
S15 C1 C14 C13 -60.5(6) no
S19 C1 C2 C3 -69.8(5) no
S19 C1 C14 C13 176.7(4) no
C2 C1 C14 C13 56.9(6) no
C14 C1 C2 C3 51.8(6) no
C1 C2 C3 C4 -178.1(5) no
C2 C3 C4 C5 178.2(5) no
C3 C4 C5 C6 -115.1(6) no
C4 C5 C6 S20 -56.8(6) no
C4 C5 C6 S24 -179.5(5) no
C4 C5 C6 C7 58.9(7) no
S20 C6 C7 C8 -172.0(4) no
S24 C6 C7 C8 -55.4(6) no
C5 C6 C7 C8 67.1(6) no
C6 C7 C8 C9 176.9(5) no
C7 C8 C9 C10 71.3(8) no
C8 C9 C10 C11 76.2(8) no
C9 C10 C11 C12 -174.7(5) no
C10 C11 C12 C13 79.5(7) no
C11 C12 C13 C14 76.6(7) no
C12 C13 C14 C1 -168.4(5) no
S15 C16 C17 C18 64.3(6) no
C16 C17 C18 S19 -65.8(7) no
S20 C21 C22 C23 65.9(6) no
C21 C22 C23 S24 -64.3(7) no
